data_4115678
loop_
_publ_author_name
'Rachel C. Linck'
'Robert J. Pafford'
'Thomas B. Rauchfuss'

_publ_section_title
;
 Heterolytic and Homolytic Activation of Dihydrogen at an Unusual Iridium
 (II) Sulfide
;
_journal_name_full 'Journal of the American Chemical Society'
_journal_page_first 8856
_journal_page_last 8857
_journal_paper_doi 10.1021/ja010603q
_journal_volume 123
_journal_year 2001
_chemical_formula_sum 'C76 H66 Ir2 N2 P4 S2'
_chemical_formula_weight 1579.71
_chemical_name_systematic
; 
 ? 
;
_space_group_IT_number 15
_symmetry_cell_setting monoclinic
_symmetry_space_group_name_Hall '-C 2yc'
_symmetry_space_group_name_H-M 'C 1 2/c 1'
_atom_sites_solution_hydrogens geom
_atom_sites_solution_primary direct
_atom_sites_solution_secondary difmap
_audit_creation_method SHELXL-97
_cell_angle_alpha 90.00
_cell_angle_beta 112.6350(10)
_cell_angle_gamma 90.00
_cell_formula_units_Z 4
_cell_length_a 22.6333(11)
_cell_length_b 13.1125(7)
_cell_length_c 24.0252(12)
_cell_measurement_temperature 193(2)
_cell_volume 6581.0(6)
_computing_cell_refinement 'Bruker SMART'
_computing_data_collection 'Bruker SMART'
_computing_data_reduction 'Bruker SHELXTL'
_computing_molecular_graphics 'Bruker SHELXTL'
_computing_publication_material 'Bruker SHELXTL'
_computing_structure_refinement 'SHELXL-97 (Sheldrick, 1997)'
_computing_structure_solution 'SHELXS-97 (Sheldrick, 1990)'
_diffrn_ambient_temperature 193(2)
_diffrn_measured_fraction_theta_full 0.934
_diffrn_measured_fraction_theta_max 0.934
_diffrn_measurement_device_type 'CCD area detector'
_diffrn_measurement_method 'phi and omega scans'
_diffrn_radiation_monochromator graphite
_diffrn_radiation_source 'fine-focus sealed tube'
_diffrn_radiation_type MoK\a
_diffrn_radiation_wavelength 0.71073
_diffrn_reflns_av_R_equivalents 0.0540
_diffrn_reflns_av_sigmaI/netI 0.0640
_diffrn_reflns_limit_h_max 29
_diffrn_reflns_limit_h_min -29
_diffrn_reflns_limit_k_max 17
_diffrn_reflns_limit_k_min -17
_diffrn_reflns_limit_l_max 31
_diffrn_reflns_limit_l_min -17
_diffrn_reflns_number 21290
_diffrn_reflns_theta_full 28.71
_diffrn_reflns_theta_max 28.71
_diffrn_reflns_theta_min 1.83
_exptl_absorpt_coefficient_mu 4.246
_exptl_absorpt_correction_type none
_exptl_crystal_colour black
_exptl_crystal_density_diffrn 1.594
_exptl_crystal_description prism
_exptl_crystal_F_000 3128
_exptl_crystal_size_max 0
_exptl_crystal_size_mid 0
_exptl_crystal_size_min 0
_refine_diff_density_max 2.205
_refine_diff_density_min -0.682
_refine_diff_density_rms 0.132
_refine_ls_extinction_method none
_refine_ls_goodness_of_fit_ref 0.977
_refine_ls_hydrogen_treatment mixed
_refine_ls_matrix_type full
_refine_ls_number_parameters 389
_refine_ls_number_reflns 7956
_refine_ls_number_restraints 0
_refine_ls_restrained_S_all 0.977
_refine_ls_R_factor_all 0.0668
_refine_ls_R_factor_gt 0.0376
_refine_ls_shift/su_max 0.010
_refine_ls_shift/su_mean 0.000
_refine_ls_structure_factor_coef Fsqd
_refine_ls_weighting_details 'calc w=1/[\s^2^(Fo^2^)+(0.0426P)^2^+0.0000P] where P=(Fo^2^+2Fc^2^)/3'
_refine_ls_weighting_scheme calc
_refine_ls_wR_factor_gt 0.0791
_refine_ls_wR_factor_ref 0.0869
_reflns_number_gt 5660
_reflns_number_total 7956
_reflns_threshold_expression >2sigma(I)
_cod_data_source_file ja010603q_1.cif
_cod_data_source_block h10j80fa
_cod_database_code 4115678

loop_
_symmetry_equiv_pos_as_xyz
'x, y, z'
'-x, y, -z+1/2'
'x+1/2, y+1/2, z'
'-x+1/2, y+1/2, -z+1/2'
'-x, -y, -z'
'x, -y, z-1/2'
'-x+1/2, -y+1/2, -z'
'x+1/2, -y+1/2, z-1/2'

loop_
_atom_site_label
_atom_site_type_symbol
_atom_site_fract_x
_atom_site_fract_y
_atom_site_fract_z
_atom_site_U_iso_or_equiv
_atom_site_adp_type
_atom_site_occupancy
_atom_site_symmetry_multiplicity
_atom_site_calc_flag
_atom_site_refinement_flags
Ir1 Ir 0.439938(8) 0.515961(13) 0.204435(8) 0.02947(7) Uani 1 1 d .
S1 S 0.53224(6) 0.56781(9) 0.19680(5) 0.0371(3) Uani 1 1 d .
P1 P 0.37135(6) 0.59296(9) 0.12014(5) 0.0305(3) Uani 1 1 d .
P2 P 0.37605(6) 0.39641(9) 0.22112(5) 0.0309(3) Uani 1 1 d .
N1 N 0.0463(6) 0.3331(10) 0.0306(4) 0.195(6) Uani 1 1 d .
C1 C 0.3882(2) 0.7312(4) 0.1251(2) 0.0376(12) Uani 1 1 d .
C2 C 0.4126(2) 0.7764(3) 0.1816(2) 0.0353(11) Uani 1 1 d .
H2A H 0.4247 0.7350 0.2167 0.042 Uiso 1 1 calc R
C3 C 0.4193(2) 0.8818(4) 0.1874(2) 0.0426(13) Uani 1 1 d .
H3A H 0.4356 0.9120 0.2263 0.051 Uiso 1 1 calc R
C4 C 0.4027(3) 0.9416(4) 0.1376(3) 0.0537(15) Uani 1 1 d .
H4A H 0.4062 1.0137 0.1416 0.064 Uiso 1 1 calc R
C5 C 0.3809(3) 0.8980(4) 0.0815(3) 0.073(2) Uani 1 1 d .
H5A H 0.3706 0.9399 0.0468 0.088 Uiso 1 1 calc R
C6 C 0.3737(3) 0.7932(4) 0.0749(3) 0.0603(18) Uani 1 1 d .
H6A H 0.3587 0.7637 0.0358 0.072 Uiso 1 1 calc R
C7 C 0.3714(2) 0.5543(4) 0.0466(2) 0.0366(11) Uani 1 1 d .
C8 C 0.4223(3) 0.4977(4) 0.0438(3) 0.0479(14) Uani 1 1 d .
H8A H 0.4575 0.4806 0.0799 0.058 Uiso 1 1 calc R
C9 C 0.4218(3) 0.4661(5) -0.0118(3) 0.0619(17) Uani 1 1 d .
H9A H 0.4562 0.4263 -0.0134 0.074 Uiso 1 1 calc R
C10 C 0.3718(4) 0.4923(5) -0.0642(3) 0.0630(19) Uani 1 1 d .
H10A H 0.3719 0.4720 -0.1021 0.076 Uiso 1 1 calc R
C11 C 0.3213(3) 0.5485(4) -0.0614(2) 0.0582(17) Uani 1 1 d .
H11A H 0.2866 0.5666 -0.0976 0.070 Uiso 1 1 calc R
C12 C 0.3207(3) 0.5785(4) -0.0069(2) 0.0442(13) Uani 1 1 d .
H12A H 0.2854 0.6161 -0.0056 0.053 Uiso 1 1 calc R
C13 C 0.2855(2) 0.5932(3) 0.10297(19) 0.0310(10) Uani 1 1 d .
C14 C 0.2524(3) 0.6762(4) 0.1111(2) 0.0442(13) Uani 1 1 d .
H14A H 0.2743 0.7392 0.1238 0.053 Uiso 1 1 calc R
C15 C 0.1882(3) 0.6703(4) 0.1014(3) 0.0534(15) Uani 1 1 d .
H15A H 0.1665 0.7288 0.1074 0.064 Uiso 1 1 calc R
C16 C 0.1552(3) 0.5792(4) 0.0827(2) 0.0488(14) Uani 1 1 d .
H16A H 0.1112 0.5745 0.0765 0.059 Uiso 1 1 calc R
C17 C 0.1872(3) 0.4961(4) 0.0734(2) 0.0458(13) Uani 1 1 d .
H17A H 0.1650 0.4337 0.0599 0.055 Uiso 1 1 calc R
C18 C 0.2513(2) 0.5025(3) 0.0835(2) 0.0386(12) Uani 1 1 d .
H18A H 0.2727 0.4441 0.0771 0.046 Uiso 1 1 calc R
C19 C 0.3398(2) 0.3107(3) 0.1564(2) 0.0368(12) Uani 1 1 d .
C20 C 0.3763(3) 0.2869(4) 0.1238(2) 0.0467(14) Uani 1 1 d .
H20A H 0.4176 0.3163 0.1349 0.056 Uiso 1 1 calc R
C21 C 0.3540(3) 0.2208(5) 0.0751(3) 0.0600(17) Uani 1 1 d .
H21A H 0.3792 0.2065 0.0522 0.072 Uiso 1 1 calc R
C22 C 0.2954(4) 0.1767(4) 0.0603(3) 0.0640(19) Uani 1 1 d .
H22A H 0.2808 0.1288 0.0282 0.077 Uiso 1 1 calc R
C23 C 0.2572(3) 0.2003(4) 0.0910(3) 0.0585(17) Uani 1 1 d .
H23A H 0.2156 0.1712 0.0791 0.070 Uiso 1 1 calc R
C24 C 0.2794(3) 0.2669(4) 0.1398(2) 0.0457(13) Uani 1 1 d .
H24A H 0.2535 0.2824 0.1617 0.055 Uiso 1 1 calc R
C25 C 0.3107(2) 0.4347(3) 0.2440(2) 0.0335(11) Uani 1 1 d .
C26 C 0.2939(3) 0.5369(4) 0.2416(2) 0.0444(13) Uani 1 1 d .
H26A H 0.3172 0.5864 0.2295 0.053 Uiso 1 1 calc R
C27 C 0.2438(3) 0.5669(4) 0.2565(3) 0.0571(16) Uani 1 1 d .
H27A H 0.2334 0.6373 0.2552 0.069 Uiso 1 1 calc R
C28 C 0.2086(3) 0.4975(4) 0.2733(3) 0.0552(16) Uani 1 1 d .
H28A H 0.1730 0.5190 0.2822 0.066 Uiso 1 1 calc R
C29 C 0.2255(3) 0.3963(4) 0.2772(2) 0.0465(13) Uani 1 1 d .
H29A H 0.2016 0.3474 0.2891 0.056 Uiso 1 1 calc R
C30 C 0.2766(3) 0.3655(4) 0.2639(2) 0.0409(12) Uani 1 1 d .
H30A H 0.2888 0.2957 0.2685 0.049 Uiso 1 1 calc R
C31 C 0.4169(2) 0.3026(3) 0.2806(2) 0.0346(11) Uani 1 1 d .
C32 C 0.4329(3) 0.3282(4) 0.3407(2) 0.0415(13) Uani 1 1 d .
H32A H 0.4234 0.3945 0.3508 0.050 Uiso 1 1 calc R
C33 C 0.4629(3) 0.2579(4) 0.3867(2) 0.0463(14) Uani 1 1 d .
H33A H 0.4732 0.2760 0.4276 0.056 Uiso 1 1 calc R
C34 C 0.4775(3) 0.1616(4) 0.3720(3) 0.0465(14) Uani 1 1 d .
H34A H 0.4984 0.1137 0.4031 0.056 Uiso 1 1 calc R
C35 C 0.4622(3) 0.1353(4) 0.3136(2) 0.0496(14) Uani 1 1 d .
H35A H 0.4719 0.0688 0.3040 0.059 Uiso 1 1 calc R
C36 C 0.4323(3) 0.2049(4) 0.2677(2) 0.0451(13) Uani 1 1 d .
H36A H 0.4222 0.1856 0.2270 0.054 Uiso 1 1 calc R
C37 C 0.0655(5) 0.3223(7) 0.1396(4) 0.108(3) Uani 1 1 d .
H37A H 0.0918 0.3808 0.1602 0.162 Uiso 1 1 calc R
H37B H 0.0883 0.2589 0.1564 0.162 Uiso 1 1 calc R
H37C H 0.0248 0.3239 0.1452 0.162 Uiso 1 1 calc R
C38 C 0.0534(5) 0.3272(7) 0.0777(4) 0.101(3) Uani 1 1 d .

loop_
_atom_site_aniso_label
_atom_site_aniso_U_11
_atom_site_aniso_U_22
_atom_site_aniso_U_33
_atom_site_aniso_U_23
_atom_site_aniso_U_13
_atom_site_aniso_U_12
Ir1 0.03266(10) 0.02468(9) 0.02429(9) 0.00104(8) 0.00346(7) 0.00006(8)
S1 0.0373(7) 0.0372(7) 0.0315(6) 0.0084(5) 0.0074(5) 0.0008(5)
P1 0.0352(7) 0.0258(6) 0.0231(6) 0.0001(5) 0.0029(5) -0.0021(5)
P2 0.0375(7) 0.0243(6) 0.0260(6) -0.0004(5) 0.0068(5) 0.0015(5)
N1 0.212(11) 0.298(14) 0.084(6) -0.074(8) 0.065(8) -0.150(10)
C1 0.039(3) 0.027(2) 0.035(3) 0.004(2) 0.002(2) -0.003(2)
C2 0.040(3) 0.029(3) 0.032(3) 0.003(2) 0.009(2) 0.000(2)
C3 0.043(3) 0.035(3) 0.046(3) -0.004(2) 0.013(2) -0.003(2)
C4 0.055(4) 0.029(3) 0.062(4) 0.006(3) 0.006(3) -0.007(3)
C5 0.106(6) 0.036(3) 0.048(4) 0.017(3) -0.002(4) -0.014(3)
C6 0.090(5) 0.036(3) 0.035(3) 0.005(2) 0.002(3) -0.012(3)
C7 0.046(3) 0.035(3) 0.027(2) -0.002(2) 0.013(2) -0.007(2)
C8 0.043(3) 0.063(4) 0.039(3) -0.010(3) 0.018(2) -0.009(3)
C9 0.066(4) 0.080(5) 0.051(4) -0.022(3) 0.034(3) -0.022(3)
C10 0.094(5) 0.064(4) 0.041(3) -0.018(3) 0.037(4) -0.038(4)
C11 0.093(5) 0.044(3) 0.025(3) -0.003(2) 0.009(3) -0.018(3)
C12 0.063(4) 0.034(3) 0.027(3) 0.000(2) 0.008(3) -0.005(2)
C13 0.035(3) 0.029(2) 0.024(2) 0.0019(18) 0.006(2) 0.004(2)
C14 0.045(3) 0.038(3) 0.041(3) -0.006(2) 0.007(3) 0.002(2)
C15 0.051(4) 0.049(3) 0.053(4) -0.005(3) 0.012(3) 0.014(3)
C16 0.040(3) 0.059(4) 0.047(3) 0.001(3) 0.018(3) 0.002(3)
C17 0.043(3) 0.042(3) 0.045(3) 0.003(2) 0.010(2) -0.011(2)
C18 0.037(2) 0.036(3) 0.036(3) 0.006(2) 0.005(2) 0.001(2)
C19 0.048(3) 0.025(2) 0.029(3) 0.0012(19) 0.006(2) -0.001(2)
C20 0.044(3) 0.049(3) 0.037(3) -0.006(2) 0.006(3) 0.009(3)
C21 0.076(5) 0.057(4) 0.035(3) -0.009(3) 0.009(3) 0.018(3)
C22 0.092(5) 0.039(3) 0.042(3) -0.016(3) 0.005(4) 0.009(3)
C23 0.068(4) 0.037(3) 0.054(4) -0.003(3) 0.005(3) -0.016(3)
C24 0.057(3) 0.036(3) 0.037(3) 0.002(2) 0.010(3) -0.007(3)
C25 0.042(3) 0.027(3) 0.026(2) 0.0013(19) 0.007(2) 0.002(2)
C26 0.064(4) 0.034(3) 0.040(3) 0.004(2) 0.025(3) 0.006(2)
C27 0.082(5) 0.039(3) 0.065(4) 0.011(3) 0.045(4) 0.022(3)
C28 0.063(4) 0.061(4) 0.050(3) 0.016(3) 0.030(3) 0.023(3)
C29 0.050(3) 0.051(3) 0.040(3) 0.008(3) 0.019(3) 0.003(3)
C30 0.052(3) 0.031(3) 0.038(3) 0.001(2) 0.015(3) 0.003(2)
C31 0.036(3) 0.029(3) 0.035(3) 0.004(2) 0.008(2) -0.002(2)
C32 0.054(3) 0.032(3) 0.033(3) 0.006(2) 0.011(3) 0.005(2)
C33 0.045(3) 0.058(4) 0.030(3) 0.008(2) 0.008(2) -0.003(3)
C34 0.041(3) 0.041(3) 0.052(3) 0.023(3) 0.012(3) 0.006(2)
C35 0.056(4) 0.032(3) 0.049(3) 0.007(2) 0.008(3) 0.009(2)
C36 0.054(3) 0.036(3) 0.038(3) 0.002(2) 0.010(3) 0.009(2)
C37 0.135(8) 0.112(7) 0.088(6) 0.009(5) 0.056(6) -0.016(6)
C38 0.114(7) 0.128(7) 0.072(6) -0.036(5) 0.047(6) -0.064(6)

loop_
_atom_type_symbol
_atom_type_description
_atom_type_scat_dispersion_real
_atom_type_scat_dispersion_imag
_atom_type_scat_source
C C 0.0033 0.0016 'International Tables Vol C Tables 4.2.6.8 and 6.1.1.4'
H H 0.0000 0.0000 'International Tables Vol C Tables 4.2.6.8 and 6.1.1.4'
N N 0.0061 0.0033 'International Tables Vol C Tables 4.2.6.8 and 6.1.1.4'
P P 0.1023 0.0942 'International Tables Vol C Tables 4.2.6.8 and 6.1.1.4'
S S 0.1246 0.1234 'International Tables Vol C Tables 4.2.6.8 and 6.1.1.4'
Ir Ir -1.4442 7.9887 'International Tables Vol C Tables 4.2.6.8 and 6.1.1.4'

loop_
_geom_angle_atom_site_label_1
_geom_angle_atom_site_label_2
_geom_angle_atom_site_label_3
_geom_angle
_geom_angle_site_symmetry_1
_geom_angle_site_symmetry_3
P1 Ir1 S1 97.46(4) . .
P1 Ir1 P2 101.66(4) . .
S1 Ir1 P2 152.78(4) . .
P1 Ir1 S1 127.61(5) . 2_655
S1 Ir1 S1 95.70(5) . 2_655
P2 Ir1 S1 87.84(4) . 2_655
P1 Ir1 Ir1 146.99(3) . 2_655
S1 Ir1 Ir1 53.66(3) . 2_655
P2 Ir1 Ir1 111.11(3) . 2_655
S1 Ir1 Ir1 52.33(3) 2_655 2_655
Ir1 S1 Ir1 74.01(4) . 2_655
C13 P1 C7 100.2(2) . .
C13 P1 C1 100.9(2) . .
C7 P1 C1 104.8(2) . .
C13 P1 Ir1 120.52(15) . .
C7 P1 Ir1 118.95(17) . .
C1 P1 Ir1 109.09(15) . .
C25 P2 C19 105.8(2) . .
C25 P2 C31 99.9(2) . .
C19 P2 C31 100.1(2) . .
C25 P2 Ir1 120.36(15) . .
C19 P2 Ir1 112.39(17) . .
C31 P2 Ir1 115.74(16) . .
C6 C1 C2 118.2(4) . .
C6 C1 P1 123.1(4) . .
C2 C1 P1 118.5(4) . .
C1 C2 C3 120.7(4) . .
C4 C3 C2 120.2(5) . .
C3 C4 C5 120.0(5) . .
C4 C5 C6 120.5(5) . .
C1 C6 C5 120.4(5) . .
C12 C7 C8 118.7(5) . .
C12 C7 P1 121.4(4) . .
C8 C7 P1 119.9(4) . .
C9 C8 C7 120.1(6) . .
C10 C9 C8 120.3(6) . .
C9 C10 C11 119.6(6) . .
C12 C11 C10 120.6(6) . .
C11 C12 C7 120.7(6) . .
C14 C13 C18 117.2(5) . .
C14 C13 P1 124.0(4) . .
C18 C13 P1 118.6(4) . .
C13 C14 C15 121.7(5) . .
C14 C15 C16 120.2(5) . .
C17 C16 C15 118.9(5) . .
C16 C17 C18 120.5(5) . .
C17 C18 C13 121.4(5) . .
C20 C19 C24 118.8(5) . .
C20 C19 P2 116.7(4) . .
C24 C19 P2 124.5(4) . .
C19 C20 C21 121.3(6) . .
C22 C21 C20 119.2(6) . .
C21 C22 C23 121.1(5) . .
C22 C23 C24 119.7(6) . .
C23 C24 C19 119.9(6) . .
C26 C25 C30 117.7(5) . .
C26 C25 P2 119.4(4) . .
C30 C25 P2 122.9(4) . .
C27 C26 C25 120.5(5) . .
C28 C27 C26 121.3(5) . .
C27 C28 C29 118.9(6) . .
C28 C29 C30 120.4(5) . .
C29 C30 C25 121.1(5) . .
C32 C31 C36 117.7(4) . .
C32 C31 P2 119.9(4) . .
C36 C31 P2 122.4(4) . .
C31 C32 C33 121.1(5) . .
C34 C33 C32 119.4(5) . .
C35 C34 C33 120.3(5) . .
C34 C35 C36 120.5(5) . .
C35 C36 C31 120.9(5) . .
N1 C38 C37 177.1(11) . .

loop_
_geom_bond_atom_site_label_1
_geom_bond_atom_site_label_2
_geom_bond_distance
_geom_bond_site_symmetry_2
Ir1 P1 2.2606(12) .
Ir1 S1 2.2706(13) .
Ir1 P2 2.2705(13) .
Ir1 S1 2.3106(12) 2_655
Ir1 Ir1 2.7575(3) 2_655
S1 Ir1 2.3106(12) 2_655
P1 C13 1.823(5) .
P1 C7 1.838(5) .
P1 C1 1.847(5) .
P2 C25 1.835(5) .
P2 C19 1.836(5) .
P2 C31 1.841(5) .
N1 C38 1.084(10) .
C1 C6 1.384(7) .
C1 C2 1.386(6) .
C2 C3 1.392(7) .
C3 C4 1.358(7) .
C4 C5 1.369(8) .
C5 C6 1.386(7) .
C7 C12 1.389(6) .
C7 C8 1.396(7) .
C8 C9 1.394(8) .
C9 C10 1.374(9) .
C10 C11 1.382(9) .
C11 C12 1.374(7) .
C13 C14 1.379(7) .
C13 C18 1.397(6) .
C14 C15 1.383(7) .
C15 C16 1.388(8) .
C16 C17 1.374(8) .
C17 C18 1.379(7) .
C19 C20 1.377(7) .
C19 C24 1.391(7) .
C20 C21 1.386(7) .
C21 C22 1.363(9) .
C22 C23 1.372(9) .
C23 C24 1.391(7) .
C25 C26 1.388(7) .
C25 C30 1.391(7) .
C26 C27 1.372(8) .
C27 C28 1.369(8) .
C28 C29 1.374(7) .
C29 C30 1.374(7) .
C31 C32 1.388(7) .
C31 C36 1.394(7) .
C32 C33 1.398(7) .
C33 C34 1.385(8) .
C34 C35 1.353(7) .
C35 C36 1.391(7) .
C37 C38 1.405(10) .
